data_1572332
loop_
_publ_author_name
'Scholes, Abbie M.'
'Kershaw Cook, Laurence J.'
'Szczypi&#x144;ski, Filip T'
'Luzyanin, Konstantin V.'
'Egleston, Benjamin D.'
'Greenaway, Rebecca L.'
'Slater, Anna G.'

_publ_section_title
;
 Dynamic and solid-state behaviour of bromoisotrianglimine.
;
_journal_issue 35
_journal_name_full 'Chemical science'
_journal_page_first 14254
_journal_page_last 14263
_journal_paper_doi 10.1039/d4sc04207g
_journal_volume 15
_journal_year 2024
_chemical_absolute_configuration ad
_chemical_formula_moiety 'C42 H45 Br3 N6, 1.262(C H4 O)'
_chemical_formula_sum 'C43.26 H50.05 Br3 N6 O1.26'
_chemical_formula_weight 914.02
_space_group_crystal_system monoclinic
_space_group_IT_number 4
_space_group_name_Hall 'P 2yb'
_space_group_name_H-M_alt 'P 1 21 1'
_atom_sites_solution_hydrogens geom
_audit_creation_date 2022-11-16
_audit_creation_method
;
Olex2 1.3
(compiled 2020.11.12 svn.r5f609507 for OlexSys, GUI svn.r6408)
;
_audit_update_record
;
2023-12-07 deposited with the CCDC.	2024-07-29 downloaded from the CCDC.
;
_cell_angle_alpha 90
_cell_angle_beta 92.298(2)
_cell_angle_gamma 90
_cell_formula_units_Z 4
_cell_length_a 14.8142(3)
_cell_length_b 19.7153(4)
_cell_length_c 14.9459(3)
_cell_measurement_reflns_used 22494
_cell_measurement_temperature 150.01(10)
_cell_measurement_theta_max 25.0750
_cell_measurement_theta_min 2.1690
_cell_volume 4361.68(15)
_computing_cell_refinement 'CrysAlisPro 1.171.42.49 (Rigaku OD, 2022)'
_computing_data_collection 'CrysAlisPro 1.171.42.49 (Rigaku OD, 2022)'
_computing_data_reduction 'CrysAlisPro 1.171.42.49 (Rigaku OD, 2022)'
_computing_molecular_graphics 'Olex2 1.3 (Dolomanov et al., 2009)'
_computing_publication_material 'Olex2 1.3 (Dolomanov et al., 2009)'
_computing_structure_refinement 'SHELXL 2018/3 (Sheldrick, 2015)'
_computing_structure_solution 'SHELXT 2018/2 (Sheldrick, 2018)'
_diffrn_ambient_environment N~2~
_diffrn_ambient_temperature 150.01(10)
_diffrn_detector 'Hybrid Pixel Array Detector'
_diffrn_detector_area_resol_mean 10.0000
_diffrn_measured_fraction_theta_full 0.999
_diffrn_measured_fraction_theta_max 0.994
_diffrn_measurement_details
;
List of Runs (angles in degrees, time in seconds):

  # Type    Start    End  Width  t~exp~   \w     \q     \k     \f   Frames
#--------------------------------------------------------------------------
  1  \w    -44.00  80.00   1.00  150.00    --   -8.90  54.00 166.00  124
  2  \w    -98.00 -10.00   1.00  150.00    --   -8.90 -54.00  22.00   88
  3  \w    -45.00  80.00   1.00  150.00    --   -8.90  68.00 -90.00  125
  4  \w    -97.00  -3.00   1.00  150.00    --   -8.90 -68.00  90.00   94
  5  \w    -73.00 -48.00   1.00  150.00    --   -8.90 -57.00-150.00   25
  6  \w     -5.00  25.00   1.00  150.00    --   -8.90 -57.00-150.00   30
  7  \w    -96.00  25.00   1.00  150.00    --   -8.90 -57.00 -60.00  121
;
_diffrn_measurement_device 'four-circle diffractometer'
_diffrn_measurement_device_type 'XtaLAB AFC12 (RCD3): Kappa single'
_diffrn_measurement_method '\w scans'
_diffrn_orient_matrix_type 'CrysAlisPro convention (1999,Acta A55,543-557)'
_diffrn_orient_matrix_UB_11 -0.0478683000
_diffrn_orient_matrix_UB_12 0.0017795000
_diffrn_orient_matrix_UB_13 -0.0021641000
_diffrn_orient_matrix_UB_21 -0.0017476000
_diffrn_orient_matrix_UB_22 -0.0231604000
_diffrn_orient_matrix_UB_23 0.0362334000
_diffrn_orient_matrix_UB_31 0.0016546000
_diffrn_orient_matrix_UB_32 0.0274595000
_diffrn_orient_matrix_UB_33 0.0306369000
_diffrn_radiation_monochromator mirror
_diffrn_radiation_probe x-ray
_diffrn_radiation_type 'Mo K\a'
_diffrn_radiation_wavelength 0.71073
_diffrn_reflns_av_R_equivalents 0.0558
_diffrn_reflns_av_unetI/netI 0.0637
_diffrn_reflns_Laue_measured_fraction_full 0.999
_diffrn_reflns_Laue_measured_fraction_max 0.994
_diffrn_reflns_limit_h_max 19
_diffrn_reflns_limit_h_min -19
_diffrn_reflns_limit_k_max 25
_diffrn_reflns_limit_k_min -25
_diffrn_reflns_limit_l_max 18
_diffrn_reflns_limit_l_min -19
_diffrn_reflns_number 73302
_diffrn_reflns_point_group_measured_fraction_full 0.999
_diffrn_reflns_point_group_measured_fraction_max 0.983
_diffrn_reflns_theta_full 25.242
_diffrn_reflns_theta_max 27.511
_diffrn_reflns_theta_min 2.161
_diffrn_source 'Rotating-anode X-ray tube'
_diffrn_source_type 'Rigaku 007HF (Mo) X-ray Source'
_exptl_absorpt_coefficient_mu 2.814
_exptl_absorpt_correction_T_max 1.00000
_exptl_absorpt_correction_T_min 0.77423
_exptl_absorpt_correction_type multi-scan
_exptl_absorpt_process_details
;
CrysAlisPro 1.171.42.49 (Rigaku Oxford Diffraction, 2022)
Empirical absorption correction using spherical harmonics,
implemented in SCALE3 ABSPACK scaling algorithm.
;
_exptl_crystal_colour colourless
_exptl_crystal_colour_primary colourless
_exptl_crystal_density_diffrn 1.392
_exptl_crystal_description plate
_exptl_crystal_F_000 1867
_exptl_crystal_preparation 'Slow evaporation of a methanol solution.'
_exptl_crystal_size_max 0.18
_exptl_crystal_size_mid 0.12
_exptl_crystal_size_min 0.03
_refine_diff_density_max 0.978
_refine_diff_density_min -0.558
_refine_diff_density_rms 0.076
_refine_ls_abs_structure_details
;
 Flack x determined using 5463 quotients [(I+)-(I-)]/[(I+)+(I-)]
 (Parsons, Flack and Wagner, Acta Cryst. B69 (2013) 249-259).
;
_refine_ls_abs_structure_Flack -0.011(3)
_refine_ls_extinction_method none
_refine_ls_goodness_of_fit_ref 1.007
_refine_ls_hydrogen_treatment constr
_refine_ls_matrix_type full
_refine_ls_number_parameters 982
_refine_ls_number_reflns 19721
_refine_ls_number_restraints 1
_refine_ls_restrained_S_all 1.007
_refine_ls_R_factor_all 0.0765
_refine_ls_R_factor_gt 0.0467
_refine_ls_shift/su_max 0.001
_refine_ls_shift/su_mean 0.000
_refine_ls_structure_factor_coef Fsqd
_refine_ls_weighting_details 'w=1/[\s^2^(Fo^2^)+(0.0610P)^2^] where P=(Fo^2^+2Fc^2^)/3'
_refine_ls_weighting_scheme calc
_refine_ls_wR_factor_gt 0.0996
_refine_ls_wR_factor_ref 0.1090
_reflns_Friedel_coverage 0.922
_reflns_Friedel_fraction_full 0.999
_reflns_Friedel_fraction_max 0.971
_reflns_number_gt 14387
_reflns_number_total 19721
_reflns_threshold_expression 'I > 2\s(I)'
_cod_data_source_file d4sc04207g2.cif
_cod_data_source_block 33-ss_meoh_x0038_ams649_meoh_150k_1_bsme
_cod_depositor_comments 'Adding full bibliography for 1572326--1572335.cif.'
_cod_database_code 1572332
_shelx_shelxl_version_number 2018/3
_chemical_oxdiff_formula 'C43 H50 N6 O Br3'
_shelx_space_group_comment
;
The symmetry employed for this shelxl refinement is uniquely defined
by the following loop, which should always be used as a source of
symmetry information in preference to the above space-group names.
They are only intended as comments.
;
_shelx_estimated_absorpt_t_max 0.920
_shelx_estimated_absorpt_t_min 0.631
_reflns_odcompleteness_completeness 99.93
_reflns_odcompleteness_iscentric 1
_reflns_odcompleteness_theta 26.32
_olex2_refinement_description
;
1. Fixed Uiso
 At 1.2 times of:
  All C(H) groups, All C(H,H) groups
 At 1.5 times of:
  All C(H,H,H) groups, All O(H) groups
2. Others
 Sof(O105)=Sof(H105)=Sof(C106)=Sof(H10I)=Sof(H10J)=Sof(H10K)=FVAR(1)
 Sof(O107)=Sof(H107)=Sof(C108)=Sof(H10F)=Sof(H10G)=Sof(H10H)=FVAR(2)
 Sof(O103)=Sof(H103)=Sof(C104)=Sof(H10C)=Sof(H10D)=Sof(H10E)=FVAR(3)
3.a Ternary CH refined with riding coordinates:
 C44(H44), C96(H96), C45(H45), C28(H28), C78(H78), C27(H27), C95(H95),
 C11(H11), C10(H10), C79(H79), C62(H62), C61(H61)
3.b Secondary CH2 refined with riding coordinates:
 C97(H97A,H97B), C98(H98A,H98B), C80(H80A,H80B), C47(H47A,H47B), C48(H48A,
 H48B), C81(H81A,H81B), C99(H99A,H99B), C49(H49A,H49B), C100(H10A,H10B),
 C32(H32A,H32B), C83(H83A,H83B), C82(H82A,H82B), C15(H15A,H15B), C46(H46A,H46B),
  C12(H12A,H12B), C29(H29A,H29B), C65(H65A,H65B), C14(H14A,H14B), C30(H30A,
 H30B), C31(H31A,H31B), C13(H13A,H13B), C63(H63A,H63B), C64(H64A,H64B),
 C66(H66A,H66B)
3.c Aromatic/amide H refined with riding coordinates:
 C51(H51), C37(H37), C76(H76), C68(H68), C42(H42), C71(H71), C102(H102),
 C58(H58), C75(H75), C41(H41), C25(H25), C24(H24), C88(H88), C22(H22), C59(H59),
  C92(H92), C5(H5), C85(H85), C34(H34), C93(H93), C3(H3), C8(H8), C20(H20),
 C56(H56), C90(H90), C17(H17), C54(H54), C73(H73), C39(H39), C7(H7)
3.d Idealised Me refined as rotating group:
 C104(H10C,H10D,H10E), C106(H10I,H10J,H10K), C108(H10F,H10G,H10H)
3.e Idealised tetrahedral OH refined as rotating group:
 O103(H103), O107(H107), O105(H105)
;
_olex2_date_sample_data_collection 2022-09-23
_olex2_submission_original_sample_id 'AMS649 SS33 MeOH 150 K'
_olex2_submission_special_instructions 'No special instructions were received'
_oxdiff_exptl_absorpt_empirical_details
;
Empirical correction (ABSPACK) includes:
- Absorption correction using spherical harmonics
- Frame scaling
;
_oxdiff_exptl_absorpt_empirical_full_max 1.282
_oxdiff_exptl_absorpt_empirical_full_min 0.809

loop_
_space_group_symop_operation_xyz
'x, y, z'
'-x, y+1/2, -z'

loop_
_atom_site_label
_atom_site_type_symbol
_atom_site_fract_x
_atom_site_fract_y
_atom_site_fract_z
_atom_site_U_iso_or_equiv
_atom_site_adp_type
_atom_site_occupancy
_atom_site_site_symmetry_order
_atom_site_calc_flag
_atom_site_refinement_flags_posn
_atom_site_refinement_flags_adp
_atom_site_refinement_flags_occupancy
_atom_site_disorder_assembly
_atom_site_disorder_group
Br18 Br 0.90523(4) 0.06319(3) 0.20961(5) 0.04609(17) Uani 1 1 d . . . . .
Br86 Br 0.50389(4) 0.33046(3) -0.15020(4) 0.04617(16) Uani 1 1 d . . . . .
Br52 Br 0.67211(4) 0.32546(4) 0.38194(5) 0.05004(17) Uani 1 1 d . . . . .
Br35 Br 0.34433(4) 0.16378(4) 0.16724(5) 0.05236(19) Uani 1 1 d . . . . .
Br69 Br 0.11553(6) 0.43676(3) 0.21643(5) 0.0574(2) Uani 1 1 d . . . . .
Br1 Br 0.60992(5) 0.09185(4) 0.72595(5) 0.0562(2) Uani 1 1 d . . . . .
N101 N 0.6319(3) 0.0499(2) 0.1482(3) 0.0361(11) Uani 1 1 d . . . . .
N50 N 0.4531(3) 0.3777(3) 0.5763(3) 0.0366(11) Uani 1 1 d . . . . .
N77 N 0.0365(3) 0.1993(2) 0.0400(3) 0.0352(11) Uani 1 1 d . . . . .
N26 N 0.8375(3) 0.3286(3) 0.1202(3) 0.0367(11) Uani 1 1 d . . . . .
N9 N 0.8634(3) 0.2882(3) 0.6700(3) 0.0404(12) Uani 1 1 d . . . . .
N67 N 0.2043(3) 0.1651(3) 0.4458(3) 0.0344(11) Uani 1 1 d . . . . .
N43 N 0.3685(3) 0.3872(2) 0.3963(3) 0.0356(11) Uani 1 1 d . . . . .
N84 N 0.1463(3) 0.1477(2) -0.1016(3) 0.0361(11) Uani 1 1 d . . . . .
N16 N 0.9834(4) 0.2828(3) 0.5219(4) 0.0430(13) Uani 1 1 d . . . . .
N94 N 0.5673(3) 0.0698(2) -0.0349(3) 0.0360(11) Uani 1 1 d . . . . .
N33 N 0.6571(4) 0.3809(3) 0.0851(3) 0.0422(13) Uani 1 1 d . . . . .
C51 C 0.4560(4) 0.3158(3) 0.5965(4) 0.0362(13) Uani 1 1 d . . . . .
H51 H 0.401175 0.290823 0.596079 0.043 Uiso 1 1 calc R U . . .
N60 N 0.4000(3) 0.1448(3) 0.4787(4) 0.0459(13) Uani 1 1 d . . . . .
C97 C 0.7194(4) -0.0486(3) 0.1031(4) 0.0368(14) Uani 1 1 d . . . . .
H97A H 0.765824 -0.039376 0.151028 0.044 Uiso 1 1 calc R U . . .
H97B H 0.672614 -0.077994 0.128275 0.044 Uiso 1 1 calc R U . . .
C44 C 0.3607(4) 0.4403(3) 0.4633(4) 0.0346(13) Uani 1 1 d . . . . .
H44 H 0.412112 0.472845 0.458313 0.041 Uiso 1 1 calc R U . . .
C96 C 0.6761(4) 0.0187(3) 0.0721(4) 0.0334(13) Uani 1 1 d . . . . .
H96 H 0.723683 0.049887 0.050279 0.040 Uiso 1 1 calc R U . . .
O103 O 0.8813(4) 0.5466(3) 0.6182(4) 0.073(2) Uani 0.978(13) 1 d . . P . .
H103 H 0.936268 0.537485 0.627807 0.110 Uiso 0.978(13) 1 calc R U P . .
C45 C 0.3640(4) 0.4095(3) 0.5567(4) 0.0362(14) Uani 1 1 d . . . . .
H45 H 0.315660 0.374239 0.560214 0.043 Uiso 1 1 calc R U . . .
C37 C 0.3931(4) 0.2892(3) 0.2529(4) 0.0345(13) Uani 1 1 d . . . . .
H37 H 0.345001 0.279548 0.291086 0.041 Uiso 1 1 calc R U . . .
C76 C 0.0728(4) 0.1802(3) 0.1122(4) 0.0340(13) Uani 1 1 d . . . . .
H76 H 0.080994 0.132975 0.122078 0.041 Uiso 1 1 calc R U . . .
C68 C 0.2065(4) 0.2253(3) 0.4205(4) 0.0327(13) Uani 1 1 d . . . . .
H68 H 0.235713 0.257539 0.458923 0.039 Uiso 1 1 calc R U . . .
C89 C 0.4359(4) 0.1337(3) -0.0794(4) 0.0370(13) Uani 1 1 d . . . . .
C38 C 0.4440(4) 0.3475(3) 0.2653(4) 0.0344(13) Uani 1 1 d . . . . .
C6 C 0.5413(4) 0.2804(3) 0.6209(4) 0.0395(14) Uani 1 1 d . . . . .
C28 C 0.7304(4) 0.3871(3) 0.0216(4) 0.0378(14) Uani 1 1 d . . . . .
H28 H 0.730362 0.346447 -0.018433 0.045 Uiso 1 1 calc R U . . .
C42 C 0.4291(4) 0.3950(3) 0.3387(4) 0.0353(13) Uani 1 1 d . . . . .
H42 H 0.466742 0.433874 0.343755 0.042 Uiso 1 1 calc R U . . .
C53 C 0.6205(4) 0.2398(3) 0.3468(4) 0.0377(14) Uani 1 1 d . . . . .
C71 C 0.0980(4) 0.2982(3) 0.1687(4) 0.0355(13) Uani 1 1 d . . . . .
H71 H 0.074766 0.315264 0.112994 0.043 Uiso 1 1 calc R U . . .
C102 C 0.6572(4) 0.1093(3) 0.1711(4) 0.0374(14) Uani 1 1 d . . . . .
H102 H 0.702049 0.131227 0.137759 0.045 Uiso 1 1 calc R U . . .
C36 C 0.4129(4) 0.2448(3) 0.1842(4) 0.0354(13) Uani 1 1 d . . . . .
C58 C 0.6558(4) 0.2064(3) 0.2748(4) 0.0367(14) Uani 1 1 d . . . . .
H58 H 0.704740 0.225518 0.244289 0.044 Uiso 1 1 calc R U . . .
C75 C 0.1602(4) 0.3184(3) 0.3183(4) 0.0322(13) Uani 1 1 d . . . . .
H75 H 0.179295 0.349574 0.363761 0.039 Uiso 1 1 calc R U . . .
C78 C 0.0032(4) 0.1479(3) -0.0248(4) 0.0353(13) Uani 1 1 d . . . . .
H78 H 0.017504 0.101489 -0.001345 0.042 Uiso 1 1 calc R U . . .
C98 C 0.7628(4) -0.0854(3) 0.0264(5) 0.0426(15) Uani 1 1 d . . . . .
H98A H 0.787454 -0.129303 0.048179 0.051 Uiso 1 1 calc R U . . .
H98B H 0.813551 -0.057915 0.005032 0.051 Uiso 1 1 calc R U . . .
C41 C 0.4828(4) 0.2576(3) 0.1275(4) 0.0375(14) Uani 1 1 d . . . . .
H41 H 0.496057 0.226373 0.081406 0.045 Uiso 1 1 calc R U . . .
C25 C 0.8636(4) 0.3313(3) 0.2013(4) 0.0374(13) Uani 1 1 d . . . . .
H25 H 0.868379 0.374393 0.229564 0.045 Uiso 1 1 calc R U . . .
C74 C 0.1660(4) 0.2495(3) 0.3334(4) 0.0311(12) Uani 1 1 d . . . . .
C27 C 0.8204(5) 0.3916(3) 0.0741(4) 0.0419(15) Uani 1 1 d . . . . .
H27 H 0.818425 0.429561 0.118431 0.050 Uiso 1 1 calc R U . . .
C95 C 0.6059(4) 0.0048(3) -0.0036(4) 0.0350(13) Uani 1 1 d . . . . .
H95 H 0.556824 -0.024615 0.019205 0.042 Uiso 1 1 calc R U . . .
C21 C 0.8873(4) 0.2699(3) 0.2543(4) 0.0339(13) Uani 1 1 d . . . . .
C80 C 0.0106(4) 0.1125(3) -0.1865(4) 0.0405(14) Uani 1 1 d . . . . .
H80A H 0.038882 0.123163 -0.243678 0.049 Uiso 1 1 calc R U . . .
H80B H 0.024907 0.064726 -0.171046 0.049 Uiso 1 1 calc R U . . .
C24 C 0.9290(4) 0.1543(3) 0.3558(4) 0.0371(13) Uani 1 1 d . . . . .
H24 H 0.941480 0.114612 0.390110 0.044 Uiso 1 1 calc R U . . .
C88 C 0.4852(4) 0.1925(3) -0.1011(4) 0.0371(14) Uani 1 1 d . . . . .
H88 H 0.549399 0.191750 -0.100172 0.045 Uiso 1 1 calc R U . . .
C47 C 0.2622(4) 0.5039(3) 0.6100(5) 0.0477(17) Uani 1 1 d . . . . .
H47A H 0.209404 0.473673 0.616270 0.057 Uiso 1 1 calc R U . . .
H47B H 0.258397 0.540755 0.654624 0.057 Uiso 1 1 calc R U . . .
C48 C 0.2603(5) 0.5339(3) 0.5161(5) 0.0493(17) Uani 1 1 d . . . . .
H48A H 0.202199 0.557757 0.504128 0.059 Uiso 1 1 calc R U . . .
H48B H 0.309673 0.567409 0.511644 0.059 Uiso 1 1 calc R U . . .
C22 C 0.9138(4) 0.2753(3) 0.3444(4) 0.0356(13) Uani 1 1 d . . . . .
H22 H 0.917638 0.318676 0.371878 0.043 Uiso 1 1 calc R U . . .
C81 C -0.0918(4) 0.1209(3) -0.1979(4) 0.0441(15) Uani 1 1 d . . . . .
H81A H -0.105829 0.167419 -0.219402 0.053 Uiso 1 1 calc R U . . .
H81B H -0.115657 0.088555 -0.243652 0.053 Uiso 1 1 calc R U . . .
C59 C 0.4374(4) 0.1202(3) 0.4108(5) 0.0450(16) Uani 1 1 d . . . . .
H59 H 0.414602 0.078602 0.387155 0.054 Uiso 1 1 calc R U . . .
C92 C 0.3453(4) 0.2533(3) -0.1246(4) 0.0366(14) Uani 1 1 d . . . . .
H92 H 0.315040 0.294688 -0.138404 0.044 Uiso 1 1 calc R U . . .
C5 C 0.6257(4) 0.3117(3) 0.6139(4) 0.0403(14) Uani 1 1 d . . . . .
H5 H 0.629193 0.356457 0.590754 0.048 Uiso 1 1 calc R U . . .
C70 C 0.1261(4) 0.3419(3) 0.2358(4) 0.0355(14) Uani 1 1 d . . . . .
C11 C 1.0154(4) 0.2878(3) 0.6152(4) 0.0385(14) Uani 1 1 d . . . . .
H11 H 1.021868 0.241447 0.641696 0.046 Uiso 1 1 calc R U . . .
C85 C 0.1967(4) 0.1990(3) -0.1082(4) 0.0339(13) Uani 1 1 d . . . . .
H85 H 0.168958 0.242241 -0.115301 0.041 Uiso 1 1 calc R U . . .
C57 C 0.6192(4) 0.1452(3) 0.2476(4) 0.0368(14) Uani 1 1 d . . . . .
C10 C 0.9459(4) 0.3285(3) 0.6660(4) 0.0378(13) Uani 1 1 d . . . . .
H10 H 0.932644 0.372231 0.634090 0.045 Uiso 1 1 calc R U . . .
C99 C 0.6948(5) -0.0979(3) -0.0508(5) 0.0456(16) Uani 1 1 d . . . . .
H99A H 0.647690 -0.129669 -0.031464 0.055 Uiso 1 1 calc R U . . .
H99B H 0.725715 -0.118855 -0.101347 0.055 Uiso 1 1 calc R U . . .
C34 C 0.6092(4) 0.3289(3) 0.0804(4) 0.0379(13) Uani 1 1 d . . . . .
H34 H 0.622714 0.295637 0.036886 0.046 Uiso 1 1 calc R U . . .
C49 C 0.2712(4) 0.4786(3) 0.4469(5) 0.0426(15) Uani 1 1 d . . . . .
H49A H 0.269679 0.498905 0.386342 0.051 Uiso 1 1 calc R U . . .
H49B H 0.220268 0.446224 0.449694 0.051 Uiso 1 1 calc R U . . .
C79 C 0.0498(4) 0.1593(3) -0.1125(4) 0.0349(13) Uani 1 1 d . . . . .
H79 H 0.039748 0.207395 -0.131590 0.042 Uiso 1 1 calc R U . . .
C93 C 0.4837(4) 0.0719(3) -0.0491(4) 0.0422(15) Uani 1 1 d . . . . .
H93 H 0.449554 0.031908 -0.039870 0.051 Uiso 1 1 calc R U . . .
C100 C 0.6507(4) -0.0310(3) -0.0816(4) 0.0406(14) Uani 1 1 d . . . . .
H10A H 0.604620 -0.040299 -0.129877 0.049 Uiso 1 1 calc R U . . .
H10B H 0.697061 -0.000862 -0.106109 0.049 Uiso 1 1 calc R U . . .
C19 C 0.9047(4) 0.1500(3) 0.2656(4) 0.0364(14) Uani 1 1 d . . . . .
C91 C 0.2957(4) 0.1956(3) -0.1055(4) 0.0345(13) Uani 1 1 d . . . . .
C62 C 0.2476(4) 0.1464(3) 0.5334(4) 0.0380(14) Uani 1 1 d . . . . .
H62 H 0.267773 0.188591 0.565646 0.046 Uiso 1 1 calc R U . . .
C55 C 0.5136(4) 0.1517(3) 0.3665(4) 0.0424(15) Uani 1 1 d . . . . .
C3 C 0.6996(4) 0.2113(3) 0.6734(4) 0.0393(14) Uani 1 1 d . . . . .
H3 H 0.753125 0.187641 0.691671 0.047 Uiso 1 1 calc R U . . .
C87 C 0.4390(4) 0.2505(3) -0.1235(4) 0.0363(14) Uani 1 1 d . . . . .
C72 C 0.1040(3) 0.2283(3) 0.1836(4) 0.0302(12) Uani 1 1 d . . . . .
C2 C 0.6163(4) 0.1811(3) 0.6788(4) 0.0416(15) Uani 1 1 d . . . . .
C32 C 0.8977(5) 0.4042(3) 0.0089(5) 0.0481(16) Uani 1 1 d . . . . .
H32A H 0.955690 0.408911 0.043721 0.058 Uiso 1 1 calc R U . . .
H32B H 0.902772 0.364623 -0.031373 0.058 Uiso 1 1 calc R U . . .
C8 C 0.7913(4) 0.3133(3) 0.6362(4) 0.0413(15) Uani 1 1 d . . . . .
H8 H 0.793433 0.356120 0.607351 0.050 Uiso 1 1 calc R U . . .
C20 C 0.8838(4) 0.2059(3) 0.2145(4) 0.0332(13) Uani 1 1 d . . . . .
H20 H 0.867026 0.201129 0.152790 0.040 Uiso 1 1 calc R U . . .
C56 C 0.5483(4) 0.1184(3) 0.2943(4) 0.0394(14) Uani 1 1 d . . . . .
H56 H 0.523094 0.076027 0.276156 0.047 Uiso 1 1 calc R U . . .
C83 C -0.0981(4) 0.1563(3) -0.0378(5) 0.0446(15) Uani 1 1 d . . . . .
H83A H -0.111828 0.203835 -0.054787 0.053 Uiso 1 1 calc R U . . .
H83B H -0.126958 0.146885 0.019478 0.053 Uiso 1 1 calc R U . . .
C90 C 0.3428(4) 0.1363(3) -0.0830(4) 0.0370(14) Uani 1 1 d . . . . .
H90 H 0.309725 0.096501 -0.069745 0.044 Uiso 1 1 calc R U . . .
C82 C -0.1378(4) 0.1086(3) -0.1104(5) 0.0465(16) Uani 1 1 d . . . . .
H82A H -0.128824 0.060898 -0.091491 0.056 Uiso 1 1 calc R U . . .
H82B H -0.203548 0.116851 -0.118772 0.056 Uiso 1 1 calc R U . . .
C17 C 0.9657(4) 0.2255(3) 0.4900(4) 0.0384(14) Uani 1 1 d . . . . .
H17 H 0.972111 0.186581 0.527141 0.046 Uiso 1 1 calc R U . . .
C40 C 0.5328(4) 0.3160(3) 0.1386(4) 0.0352(13) Uani 1 1 d . . . . .
C15 C 0.9803(4) 0.3428(3) 0.7610(4) 0.0437(15) Uani 1 1 d . . . . .
H15A H 0.985162 0.299592 0.794487 0.052 Uiso 1 1 calc R U . . .
H15B H 0.936154 0.371955 0.790941 0.052 Uiso 1 1 calc R U . . .
C54 C 0.5506(4) 0.2147(3) 0.3936(4) 0.0428(15) Uani 1 1 d . . . . .
H54 H 0.527698 0.238803 0.442852 0.051 Uiso 1 1 calc R U . . .
C73 C 0.1370(4) 0.2048(3) 0.2656(4) 0.0316(12) Uani 1 1 d . . . . .
H73 H 0.140146 0.157322 0.276101 0.038 Uiso 1 1 calc R U . . .
C46 C 0.3499(4) 0.4634(4) 0.6275(5) 0.0501(17) Uani 1 1 d . . . . .
H46A H 0.401834 0.495018 0.628874 0.060 Uiso 1 1 calc R U . . .
H46B H 0.348094 0.441355 0.686904 0.060 Uiso 1 1 calc R U . . .
C39 C 0.5136(4) 0.3614(3) 0.2079(4) 0.0356(13) Uani 1 1 d . . . . .
H39 H 0.548255 0.401672 0.215734 0.043 Uiso 1 1 calc R U . . .
C12 C 1.1067(4) 0.3235(4) 0.6185(5) 0.0481(16) Uani 1 1 d . . . . .
H12A H 1.101354 0.366911 0.585531 0.058 Uiso 1 1 calc R U . . .
H12B H 1.151217 0.294852 0.588310 0.058 Uiso 1 1 calc R U . . .
C61 C 0.3288(4) 0.1027(3) 0.5166(4) 0.0397(14) Uani 1 1 d . . . . .
H61 H 0.311153 0.065924 0.473248 0.048 Uiso 1 1 calc R U . . .
C29 C 0.7131(5) 0.4512(4) -0.0346(5) 0.0540(18) Uani 1 1 d . . . . .
H29A H 0.655339 0.446194 -0.069690 0.065 Uiso 1 1 calc R U . . .
H29B H 0.707434 0.490668 0.005735 0.065 Uiso 1 1 calc R U . . .
C4 C 0.7037(4) 0.2776(3) 0.6405(4) 0.0420(15) Uani 1 1 d . . . . .
C7 C 0.5377(4) 0.2148(3) 0.6532(4) 0.0420(15) Uani 1 1 d . . . . .
H7 H 0.481018 0.192807 0.657711 0.050 Uiso 1 1 calc R U . . .
O107 O 0.5920(5) 0.4690(4) 0.6403(6) 0.056(3) Uani 0.642(13) 1 d . . P . .
H107 H 0.538044 0.463350 0.622508 0.083 Uiso 0.642(13) 1 calc R U P . .
C23 C 0.9346(4) 0.2174(3) 0.3945(4) 0.0376(14) Uani 1 1 d . . . . .
C65 C 0.2952(5) 0.0320(4) 0.6531(5) 0.0562(18) Uani 1 1 d . . . . .
H65A H 0.272507 -0.006099 0.615430 0.067 Uiso 1 1 calc R U . . .
H65B H 0.321779 0.012973 0.709555 0.067 Uiso 1 1 calc R U . . .
C14 C 1.0730(5) 0.3782(4) 0.7640(5) 0.0544(18) Uani 1 1 d . . . . .
H14A H 1.066956 0.423835 0.736681 0.065 Uiso 1 1 calc R U . . .
H14B H 1.094624 0.383947 0.827098 0.065 Uiso 1 1 calc R U . . .
C30 C 0.7892(5) 0.4639(4) -0.0981(5) 0.0582(19) Uani 1 1 d . . . . .
H30A H 0.777727 0.506922 -0.130854 0.070 Uiso 1 1 calc R U . . .
H30B H 0.790708 0.426778 -0.142536 0.070 Uiso 1 1 calc R U . . .
C31 C 0.8804(5) 0.4681(4) -0.0470(5) 0.0564(19) Uani 1 1 d . . . . .
H31A H 0.881335 0.508290 -0.007189 0.068 Uiso 1 1 calc R U . . .
H31B H 0.929078 0.473571 -0.089928 0.068 Uiso 1 1 calc R U . . .
C13 C 1.1407(5) 0.3373(4) 0.7143(5) 0.0531(17) Uani 1 1 d . . . . .
H13A H 1.151905 0.293740 0.745757 0.064 Uiso 1 1 calc R U . . .
H13B H 1.198616 0.362366 0.713587 0.064 Uiso 1 1 calc R U . . .
C63 C 0.1775(4) 0.1099(3) 0.5881(5) 0.0456(16) Uani 1 1 d . . . . .
H63A H 0.148238 0.074015 0.550783 0.055 Uiso 1 1 calc R U . . .
H63B H 0.130223 0.142639 0.604432 0.055 Uiso 1 1 calc R U . . .
O105 O 1.0257(5) 0.4946(4) 0.5323(6) 0.102(3) Uani 0.904(15) 1 d . . P . .
H105 H 1.017526 0.536727 0.530386 0.153 Uiso 0.904(15) 1 calc R U P . .
C64 C 0.2192(5) 0.0780(4) 0.6734(5) 0.0555(18) Uani 1 1 d . . . . .
H64A H 0.241490 0.114328 0.714356 0.067 Uiso 1 1 calc R U . . .
H64B H 0.172338 0.052100 0.704135 0.067 Uiso 1 1 calc R U . . .
C104 C 0.8328(7) 0.5156(4) 0.6786(7) 0.073(3) Uani 0.978(13) 1 d . . P . .
H10C H 0.789707 0.484662 0.648410 0.110 Uiso 0.978(13) 1 calc R U P . .
H10D H 0.799897 0.549425 0.712573 0.110 Uiso 0.978(13) 1 calc R U P . .
H10E H 0.873018 0.489717 0.719639 0.110 Uiso 0.978(13) 1 calc R U P . .
C66 C 0.3674(5) 0.0707(4) 0.6042(5) 0.0584(19) Uani 1 1 d . . . . .
H66A H 0.417156 0.039415 0.590317 0.070 Uiso 1 1 calc R U . . .
H66B H 0.392650 0.106941 0.643717 0.070 Uiso 1 1 calc R U . . .
C106 C 0.9986(7) 0.4657(6) 0.4490(7) 0.082(4) Uani 0.904(15) 1 d . . P . .
H10I H 0.992112 0.501553 0.403768 0.124 Uiso 0.904(15) 1 calc R U P . .
H10J H 0.940672 0.442395 0.454449 0.124 Uiso 0.904(15) 1 calc R U P . .
H10K H 1.044360 0.433066 0.430856 0.124 Uiso 0.904(15) 1 calc R U P . .
C108 C 0.5990(7) 0.4629(5) 0.7353(8) 0.050(3) Uani 0.642(13) 1 d . . P . .
H10F H 0.627010 0.419284 0.751452 0.075 Uiso 0.642(13) 1 calc R U P . .
H10G H 0.538583 0.465154 0.759518 0.075 Uiso 0.642(13) 1 calc R U P . .
H10H H 0.636237 0.499905 0.760284 0.075 Uiso 0.642(13) 1 calc R U P . .

loop_
_atom_site_aniso_label
_atom_site_aniso_U_11
_atom_site_aniso_U_22
_atom_site_aniso_U_33
_atom_site_aniso_U_23
_atom_site_aniso_U_13
_atom_site_aniso_U_12
Br18 0.0501(4) 0.0369(3) 0.0517(4) -0.0072(3) 0.0075(3) -0.0070(3)
Br86 0.0548(4) 0.0386(3) 0.0452(4) 0.0010(3) 0.0038(3) -0.0088(3)
Br52 0.0463(4) 0.0597(4) 0.0443(4) -0.0140(3) 0.0028(3) -0.0054(3)
Br35 0.0385(4) 0.0611(4) 0.0579(5) -0.0161(3) 0.0072(3) -0.0079(3)
Br69 0.0875(6) 0.0340(3) 0.0502(4) 0.0011(3) -0.0026(4) -0.0021(3)
Br1 0.0598(5) 0.0471(4) 0.0616(5) 0.0036(3) -0.0003(4) 0.0015(3)
N101 0.031(3) 0.038(3) 0.039(3) 0.003(2) 0.004(2) 0.000(2)
N50 0.031(3) 0.049(3) 0.030(3) -0.008(2) 0.001(2) 0.000(2)
N77 0.036(3) 0.031(2) 0.038(3) -0.001(2) 0.000(2) 0.002(2)
N26 0.043(3) 0.038(3) 0.030(3) -0.003(2) 0.006(2) -0.002(2)
N9 0.037(3) 0.047(3) 0.037(3) -0.001(2) -0.002(2) 0.001(2)
N67 0.030(2) 0.044(3) 0.030(3) -0.002(2) 0.003(2) 0.000(2)
N43 0.030(3) 0.045(3) 0.032(3) -0.005(2) 0.006(2) 0.003(2)
N84 0.035(3) 0.041(3) 0.033(3) 0.004(2) -0.002(2) 0.005(2)
N16 0.044(3) 0.051(3) 0.034(3) -0.001(2) -0.001(2) -0.005(2)
N94 0.030(3) 0.035(3) 0.042(3) 0.008(2) 0.001(2) 0.000(2)
N33 0.046(3) 0.049(3) 0.033(3) -0.001(2) 0.014(2) 0.007(3)
C51 0.031(3) 0.047(4) 0.030(3) -0.007(3) 0.002(2) 0.001(3)
N60 0.032(3) 0.061(3) 0.045(3) 0.010(3) 0.005(3) 0.001(2)
C97 0.035(3) 0.036(3) 0.040(4) 0.006(3) -0.002(3) -0.004(2)
C44 0.032(3) 0.038(3) 0.035(3) -0.009(3) 0.010(3) -0.003(2)
C96 0.029(3) 0.032(3) 0.039(4) 0.001(2) 0.001(3) -0.004(2)
O103 0.076(4) 0.089(5) 0.056(4) 0.003(3) 0.013(3) 0.034(3)
C45 0.024(3) 0.047(3) 0.037(4) -0.012(3) 0.006(3) -0.004(2)
C37 0.028(3) 0.045(3) 0.031(3) 0.004(3) 0.008(2) 0.006(2)
C76 0.032(3) 0.032(3) 0.039(4) 0.002(2) 0.007(3) 0.001(2)
C68 0.025(3) 0.050(4) 0.024(3) -0.005(3) 0.004(2) -0.002(2)
C89 0.037(3) 0.041(3) 0.033(3) 0.002(3) 0.001(3) 0.003(3)
C38 0.032(3) 0.044(3) 0.028(3) 0.003(2) 0.005(2) 0.014(2)
C6 0.045(4) 0.050(4) 0.023(3) -0.009(3) 0.001(3) 0.001(3)
C28 0.041(4) 0.042(3) 0.032(3) 0.001(3) 0.010(3) 0.006(3)
C42 0.031(3) 0.040(3) 0.036(3) 0.005(3) 0.002(3) 0.007(2)
C53 0.030(3) 0.039(3) 0.044(4) 0.003(3) 0.000(3) -0.002(2)
C71 0.030(3) 0.041(3) 0.036(4) 0.002(3) 0.003(3) -0.001(2)
C102 0.029(3) 0.043(4) 0.041(4) 0.007(3) 0.004(3) 0.004(2)
C36 0.025(3) 0.043(3) 0.037(3) 0.001(3) -0.004(3) 0.000(2)
C58 0.031(3) 0.042(3) 0.038(4) 0.008(3) 0.002(3) 0.001(3)
C75 0.030(3) 0.031(3) 0.035(3) -0.005(2) 0.003(2) -0.002(2)
C78 0.045(4) 0.031(3) 0.029(3) -0.002(2) -0.003(3) -0.003(2)
C98 0.039(4) 0.036(3) 0.053(4) 0.004(3) -0.002(3) 0.005(3)
C41 0.034(3) 0.049(4) 0.029(3) -0.004(3) -0.002(3) 0.006(3)
C25 0.032(3) 0.036(3) 0.045(4) -0.009(3) 0.011(3) -0.004(3)
C74 0.025(3) 0.038(3) 0.030(3) -0.003(2) 0.005(2) -0.002(2)
C27 0.057(4) 0.034(3) 0.036(4) -0.010(3) 0.009(3) -0.007(3)
C95 0.030(3) 0.030(3) 0.045(4) 0.005(2) -0.002(3) -0.001(2)
C21 0.027(3) 0.040(3) 0.036(4) -0.001(3) 0.007(3) -0.004(2)
C80 0.042(4) 0.051(4) 0.029(3) -0.001(3) -0.001(3) 0.004(3)
C24 0.029(3) 0.046(4) 0.036(3) -0.003(3) 0.003(3) -0.007(3)
C88 0.039(3) 0.040(3) 0.033(3) -0.004(3) 0.007(3) 0.000(3)
C47 0.032(3) 0.054(4) 0.057(5) -0.023(3) 0.011(3) 0.001(3)
C48 0.041(4) 0.044(4) 0.063(5) -0.014(3) 0.007(3) 0.006(3)
C22 0.030(3) 0.038(3) 0.039(4) -0.010(3) 0.005(3) -0.008(2)
C81 0.051(4) 0.039(3) 0.042(4) -0.001(3) -0.005(3) -0.005(3)
C59 0.036(3) 0.053(4) 0.046(4) 0.014(3) 0.004(3) 0.006(3)
C92 0.045(4) 0.039(3) 0.026(3) 0.001(2) 0.001(3) 0.007(3)
C5 0.033(3) 0.056(4) 0.031(3) -0.002(3) 0.000(3) 0.000(3)
C70 0.037(3) 0.027(3) 0.043(4) 0.003(2) 0.008(3) -0.001(2)
C11 0.044(4) 0.037(3) 0.034(3) 0.000(3) -0.002(3) 0.004(3)
C85 0.037(3) 0.032(3) 0.032(3) 0.004(2) 0.000(3) 0.008(3)
C57 0.034(3) 0.039(3) 0.037(3) 0.010(3) 0.000(3) 0.009(2)
C10 0.038(3) 0.038(3) 0.037(3) -0.001(3) 0.000(3) 0.003(3)
C99 0.045(4) 0.036(3) 0.056(4) -0.004(3) -0.008(3) -0.002(3)
C34 0.046(3) 0.043(3) 0.025(3) 0.001(3) 0.009(3) 0.004(3)
C49 0.042(4) 0.039(3) 0.047(4) -0.002(3) 0.008(3) 0.003(3)
C79 0.037(3) 0.032(3) 0.036(3) 0.005(2) -0.002(3) 0.002(2)
C93 0.035(3) 0.044(4) 0.048(4) 0.011(3) 0.005(3) -0.004(3)
C100 0.042(4) 0.038(3) 0.041(4) -0.003(3) -0.010(3) -0.006(3)
C19 0.029(3) 0.033(3) 0.049(4) -0.008(3) 0.014(3) -0.008(2)
C91 0.036(3) 0.040(3) 0.028(3) 0.004(2) 0.000(3) 0.004(3)
C62 0.032(3) 0.049(4) 0.033(3) -0.002(3) 0.001(3) 0.000(3)
C55 0.033(3) 0.054(4) 0.041(4) 0.013(3) 0.004(3) 0.004(3)
C3 0.038(3) 0.046(4) 0.034(3) 0.000(3) 0.001(3) 0.006(3)
C87 0.046(4) 0.037(3) 0.026(3) 0.000(2) 0.007(3) -0.007(3)
C72 0.018(3) 0.036(3) 0.037(3) -0.002(2) 0.007(2) -0.004(2)
C2 0.050(4) 0.045(4) 0.030(3) -0.008(3) -0.001(3) 0.001(3)
C32 0.053(4) 0.047(4) 0.045(4) 0.001(3) 0.007(3) -0.008(3)
C8 0.040(4) 0.047(4) 0.036(3) 0.001(3) -0.001(3) 0.003(3)
C20 0.025(3) 0.041(3) 0.035(3) -0.007(3) 0.007(2) -0.010(2)
C56 0.031(3) 0.038(3) 0.049(4) 0.012(3) 0.001(3) 0.006(2)
C83 0.039(3) 0.047(4) 0.048(4) -0.011(3) 0.001(3) -0.007(3)
C90 0.034(3) 0.040(3) 0.037(4) 0.009(3) 0.004(3) 0.003(2)
C82 0.042(4) 0.053(4) 0.044(4) -0.009(3) -0.004(3) -0.010(3)
C17 0.033(3) 0.044(4) 0.038(4) 0.001(3) 0.003(3) 0.002(3)
C40 0.033(3) 0.048(4) 0.025(3) 0.004(2) 0.004(2) 0.008(3)
C15 0.051(4) 0.049(4) 0.031(3) -0.001(3) -0.005(3) 0.002(3)
C54 0.033(3) 0.060(4) 0.036(4) 0.005(3) 0.002(3) 0.003(3)
C73 0.028(3) 0.033(3) 0.034(3) 0.000(2) 0.005(2) -0.001(2)
C46 0.041(4) 0.069(4) 0.040(4) -0.021(3) 0.008(3) -0.006(3)
C39 0.039(3) 0.039(3) 0.030(3) 0.006(2) 0.004(3) 0.008(3)
C12 0.037(3) 0.060(4) 0.047(4) 0.002(3) -0.001(3) 0.000(3)
C61 0.030(3) 0.054(4) 0.035(3) 0.007(3) 0.000(3) 0.000(3)
C29 0.058(5) 0.056(4) 0.049(4) 0.009(3) 0.015(3) 0.009(3)
C4 0.035(3) 0.060(4) 0.030(3) -0.004(3) -0.006(3) 0.000(3)
C7 0.041(4) 0.053(4) 0.032(3) -0.008(3) -0.001(3) -0.005(3)
O107 0.049(5) 0.041(4) 0.075(6) 0.015(4) -0.010(4) -0.011(3)
C23 0.029(3) 0.048(4) 0.036(3) -0.001(3) 0.003(3) 0.000(3)
C65 0.056(4) 0.069(5) 0.044(4) 0.022(4) 0.003(3) 0.002(4)
C14 0.060(5) 0.057(4) 0.044(4) -0.003(3) -0.018(3) -0.010(3)
C30 0.070(5) 0.061(4) 0.046(4) 0.016(3) 0.017(4) 0.005(4)
C31 0.068(5) 0.050(4) 0.052(5) -0.006(3) 0.023(4) -0.014(3)
C13 0.039(4) 0.070(5) 0.050(4) 0.013(4) -0.012(3) -0.008(3)
C63 0.035(3) 0.060(4) 0.043(4) 0.004(3) 0.012(3) 0.004(3)
O105 0.062(5) 0.129(7) 0.115(7) -0.051(5) 0.004(4) 0.007(5)
C64 0.055(4) 0.077(5) 0.036(4) 0.013(3) 0.008(3) 0.002(4)
C104 0.089(7) 0.042(4) 0.089(7) 0.016(4) 0.011(6) 0.004(4)
C66 0.037(4) 0.076(5) 0.061(5) 0.028(4) -0.002(3) 0.005(3)
C106 0.088(8) 0.096(7) 0.063(7) -0.008(6) -0.002(5) 0.044(6)
C108 0.041(6) 0.031(5) 0.076(9) 0.012(5) -0.023(5) -0.008(4)

loop_
_atom_type_symbol
_atom_type_description
_atom_type_scat_dispersion_real
_atom_type_scat_dispersion_imag
_atom_type_scat_source
C C 0.0033 0.0016 'International Tables Vol C Tables 4.2.6.8 and 6.1.1.4'
H H 0.0000 0.0000 'International Tables Vol C Tables 4.2.6.8 and 6.1.1.4'
Br Br -0.2901 2.4595 'International Tables Vol C Tables 4.2.6.8 and 6.1.1.4'
N N 0.0061 0.0033 'International Tables Vol C Tables 4.2.6.8 and 6.1.1.4'
O O 0.0106 0.0060 'International Tables Vol C Tables 4.2.6.8 and 6.1.1.4'

loop_
_geom_angle_atom_site_label_1
_geom_angle_atom_site_label_2
_geom_angle_atom_site_label_3
_geom_angle
_geom_angle_site_symmetry_1
_geom_angle_site_symmetry_3
_geom_angle_publ_flag
C102 N101 C96 117.1(5) . . ?
C51 N50 C45 118.7(5) . . ?
C76 N77 C78 119.0(5) . . ?
C25 N26 C27 117.8(5) . . ?
C8 N9 C10 117.8(5) . . ?
C68 N67 C62 119.2(5) . . ?
C42 N43 C44 117.0(5) . . ?
C85 N84 C79 116.5(5) . . ?
C17 N16 C11 118.8(5) . . ?
C93 N94 C95 116.9(5) . . ?
C34 N33 C28 117.5(5) . . ?
N50 C51 H51 118.7 . . ?
N50 C51 C6 122.6(6) . . ?
C6 C51 H51 118.7 . . ?
C59 N60 C61 115.8(6) . . ?
H97A C97 H97B 108.0 . . ?
C96 C97 H97A 109.3 . . ?
C96 C97 H97B 109.3 . . ?
C98 C97 H97A 109.3 . . ?
C98 C97 H97B 109.3 . . ?
C98 C97 C96 111.6(5) . . ?
N43 C44 H44 109.2 . . ?
N43 C44 C45 110.0(5) . . ?
N43 C44 C49 109.5(5) . . ?
C45 C44 H44 109.2 . . ?
C45 C44 C49 109.7(5) . . ?
C49 C44 H44 109.2 . . ?
N101 C96 C97 108.7(5) . . ?
N101 C96 H96 109.7 . . ?
N101 C96 C95 109.7(5) . . ?
C97 C96 H96 109.7 . . ?
C95 C96 C97 109.3(5) . . ?
C95 C96 H96 109.7 . . ?
C104 O103 H103 109.5 . . ?
N50 C45 C44 110.3(4) . . ?
N50 C45 H45 109.3 . . ?
N50 C45 C46 107.7(5) . . ?
C44 C45 H45 109.3 . . ?
C46 C45 C44 111.0(5) . . ?
C46 C45 H45 109.3 . . ?
C38 C37 H37 120.2 . . ?
C38 C37 C36 119.5(5) . . ?
C36 C37 H37 120.2 . . ?
N77 C76 H76 118.6 . . ?
N77 C76 C72 122.7(5) . . ?
C72 C76 H76 118.6 . . ?
N67 C68 H68 118.1 . . ?
N67 C68 C74 123.8(5) . . ?
C74 C68 H68 118.1 . . ?
C88 C89 C93 120.1(5) . . ?
C90 C89 C88 119.0(5) . . ?
C90 C89 C93 120.7(5) . . ?
C37 C38 C42 122.2(5) . . ?
C37 C38 C39 119.6(5) . . ?
C39 C38 C42 118.2(5) . . ?
C5 C6 C51 122.1(6) . . ?
C7 C6 C51 118.9(6) . . ?
C7 C6 C5 119.0(6) . . ?
N33 C28 H28 109.6 . . ?
N33 C28 C27 109.0(5) . . ?
N33 C28 C29 107.9(5) . . ?
C27 C28 H28 109.6 . . ?
C27 C28 C29 111.0(5) . . ?
C29 C28 H28 109.6 . . ?
N43 C42 C38 124.0(6) . . ?
N43 C42 H42 118.0 . . ?
C38 C42 H42 118.0 . . ?
C58 C53 Br52 118.2(4) . . ?
C54 C53 Br52 118.7(5) . . ?
C54 C53 C58 123.0(6) . . ?
C70 C71 H71 120.4 . . ?
C70 C71 C72 119.1(6) . . ?
C72 C71 H71 120.4 . . ?
N101 C102 H102 119.0 . . ?
N101 C102 C57 122.1(5) . . ?
C57 C102 H102 119.0 . . ?
C37 C36 Br35 120.0(4) . . ?
C41 C36 Br35 118.6(5) . . ?
C41 C36 C37 121.4(5) . . ?
C53 C58 H58 120.3 . . ?
C57 C58 C53 119.4(5) . . ?
C57 C58 H58 120.3 . . ?
C74 C75 H75 120.3 . . ?
C74 C75 C70 119.3(5) . . ?
C70 C75 H75 120.3 . . ?
N77 C78 H78 109.8 . . ?
N77 C78 C79 108.3(5) . . ?
N77 C78 C83 108.3(5) . . ?
C79 C78 H78 109.8 . . ?
C83 C78 H78 109.8 . . ?
C83 C78 C79 110.7(5) . . ?
C97 C98 H98A 109.4 . . ?
C97 C98 H98B 109.4 . . ?
C97 C98 C99 111.2(5) . . ?
H98A C98 H98B 108.0 . . ?
C99 C98 H98A 109.4 . . ?
C99 C98 H98B 109.4 . . ?
C36 C41 H41 120.3 . . ?
C40 C41 C36 119.3(6) . . ?
C40 C41 H41 120.3 . . ?
N26 C25 H25 118.7 . . ?
N26 C25 C21 122.5(6) . . ?
C21 C25 H25 118.7 . . ?
C75 C74 C68 118.6(5) . . ?
C75 C74 C73 119.2(5) . . ?
C73 C74 C68 122.1(5) . . ?
N26 C27 C28 109.3(5) . . ?
N26 C27 H27 109.7 . . ?
N26 C27 C32 108.5(5) . . ?
C28 C27 H27 109.7 . . ?
C28 C27 C32 109.8(5) . . ?
C32 C27 H27 109.7 . . ?
N94 C95 C96 108.8(5) . . ?
N94 C95 H95 109.5 . . ?
N94 C95 C100 109.4(5) . . ?
C96 C95 H95 109.5 . . ?
C96 C95 C100 110.0(5) . . ?
C100 C95 H95 109.5 . . ?
C22 C21 C25 120.5(5) . . ?
C22 C21 C20 119.0(6) . . ?
C20 C21 C25 120.5(6) . . ?
H80A C80 H80B 108.0 . . ?
C81 C80 H80A 109.4 . . ?
C81 C80 H80B 109.4 . . ?
C81 C80 C79 111.1(5) . . ?
C79 C80 H80A 109.4 . . ?
C79 C80 H80B 109.4 . . ?
C19 C24 H24 120.8 . . ?
C23 C24 H24 120.8 . . ?
C23 C24 C19 118.3(6) . . ?
C89 C88 H88 120.6 . . ?
C87 C88 C89 118.9(5) . . ?
C87 C88 H88 120.6 . . ?
H47A C47 H47B 108.2 . . ?
C48 C47 H47A 109.7 . . ?
C48 C47 H47B 109.7 . . ?
C48 C47 C46 110.1(5) . . ?
C46 C47 H47A 109.7 . . ?
C46 C47 H47B 109.7 . . ?
C47 C48 H48A 109.6 . . ?
C47 C48 H48B 109.6 . . ?
H48A C48 H48B 108.1 . . ?
C49 C48 C47 110.5(5) . . ?
C49 C48 H48A 109.6 . . ?
C49 C48 H48B 109.6 . . ?
C21 C22 H22 119.8 . . ?
C21 C22 C23 120.4(5) . . ?
C23 C22 H22 119.8 . . ?
C80 C81 H81A 109.4 . . ?
C80 C81 H81B 109.4 . . ?
H81A C81 H81B 108.0 . . ?
C82 C81 C80 111.3(5) . . ?
C82 C81 H81A 109.4 . . ?
C82 C81 H81B 109.4 . . ?
N60 C59 H59 117.7 . . ?
N60 C59 C55 124.5(7) . . ?
C55 C59 H59 117.7 . . ?
C91 C92 H92 120.0 . . ?
C87 C92 H92 120.0 . . ?
C87 C92 C91 120.1(5) . . ?
C6 C5 H5 119.9 . . ?
C4 C5 C6 120.2(6) . . ?
C4 C5 H5 119.9 . . ?
C71 C70 Br69 119.1(5) . . ?
C71 C70 C75 121.7(5) . . ?
C75 C70 Br69 119.2(4) . . ?
N16 C11 H11 109.8 . . ?
N16 C11 C10 108.1(5) . . ?
N16 C11 C12 108.5(5) . . ?
C10 C11 H11 109.8 . . ?
C12 C11 H11 109.8 . . ?
C12 C11 C10 110.9(5) . . ?
N84 C85 H85 118.2 . . ?
N84 C85 C91 123.6(5) . . ?
C91 C85 H85 118.2 . . ?
C58 C57 C102 119.4(5) . . ?
C58 C57 C56 118.7(6) . . ?
C56 C57 C102 121.8(6) . . ?
N9 C10 C11 108.4(5) . . ?
N9 C10 H10 109.8 . . ?
N9 C10 C15 108.2(5) . . ?
C11 C10 H10 109.8 . . ?
C15 C10 C11 110.8(5) . . ?
C15 C10 H10 109.8 . . ?
C98 C99 H99A 109.6 . . ?
C98 C99 H99B 109.6 . . ?
C98 C99 C100 110.5(5) . . ?
H99A C99 H99B 108.1 . . ?
C100 C99 H99A 109.6 . . ?
C100 C99 H99B 109.6 . . ?
N33 C34 H34 118.2 . . ?
N33 C34 C40 123.7(6) . . ?
C40 C34 H34 118.2 . . ?
C44 C49 H49A 109.4 . . ?
C44 C49 H49B 109.4 . . ?
C48 C49 C44 111.1(5) . . ?
C48 C49 H49A 109.4 . . ?
C48 C49 H49B 109.4 . . ?
H49A C49 H49B 108.0 . . ?
N84 C79 C78 111.0(5) . . ?
N84 C79 C80 109.2(5) . . ?
N84 C79 H79 108.5 . . ?
C78 C79 C80 111.1(5) . . ?
C78 C79 H79 108.5 . . ?
C80 C79 H79 108.5 . . ?
N94 C93 C89 122.8(6) . . ?
N94 C93 H93 118.6 . . ?
C89 C93 H93 118.6 . . ?
C95 C100 H10A 109.4 . . ?
C95 C100 H10B 109.4 . . ?
C99 C100 C95 111.0(5) . . ?
C99 C100 H10A 109.4 . . ?
C99 C100 H10B 109.4 . . ?
H10A C100 H10B 108.0 . . ?
C24 C19 Br18 118.5(5) . . ?
C20 C19 Br18 118.9(5) . . ?
C20 C19 C24 122.6(5) . . ?
C92 C91 C85 119.5(5) . . ?
C92 C91 C90 118.2(5) . . ?
C90 C91 C85 122.4(5) . . ?
N67 C62 H62 109.3 . . ?
N67 C62 C61 108.3(5) . . ?
N67 C62 C63 108.0(5) . . ?
C61 C62 H62 109.3 . . ?
C61 C62 C63 112.5(5) . . ?
C63 C62 H62 109.3 . . ?
C56 C55 C59 118.0(6) . . ?
C56 C55 C54 119.4(6) . . ?
C54 C55 C59 122.6(6) . . ?
C2 C3 H3 120.8 . . ?
C2 C3 C4 118.5(6) . . ?
C4 C3 H3 120.8 . . ?
C88 C87 Br86 119.5(5) . . ?
C88 C87 C92 121.8(5) . . ?
C92 C87 Br86 118.6(4) . . ?
C71 C72 C76 119.9(5) . . ?
C73 C72 C76 120.7(5) . . ?
C73 C72 C71 119.4(5) . . ?
C3 C2 Br1 118.7(5) . . ?
C3 C2 C7 121.6(6) . . ?
C7 C2 Br1 119.7(5) . . ?
C27 C32 H32A 109.4 . . ?
C27 C32 H32B 109.4 . . ?
H32A C32 H32B 108.0 . . ?
C31 C32 C27 111.2(6) . . ?
C31 C32 H32A 109.4 . . ?
C31 C32 H32B 109.4 . . ?
N9 C8 H8 119.1 . . ?
N9 C8 C4 121.8(6) . . ?
C4 C8 H8 119.1 . . ?
C21 C20 H20 120.4 . . ?
C19 C20 C21 119.1(6) . . ?
C19 C20 H20 120.4 . . ?
C57 C56 H56 119.1 . . ?
C55 C56 C57 121.7(6) . . ?
C55 C56 H56 119.1 . . ?
C78 C83 H83A 109.2 . . ?
C78 C83 H83B 109.2 . . ?
C78 C83 C82 112.0(5) . . ?
H83A C83 H83B 107.9 . . ?
C82 C83 H83A 109.2 . . ?
C82 C83 H83B 109.2 . . ?
C89 C90 C91 122.0(6) . . ?
C89 C90 H90 119.0 . . ?
C91 C90 H90 119.0 . . ?
C81 C82 C83 109.8(5) . . ?
C81 C82 H82A 109.7 . . ?
C81 C82 H82B 109.7 . . ?
C83 C82 H82A 109.7 . . ?
C83 C82 H82B 109.7 . . ?
H82A C82 H82B 108.2 . . ?
N16 C17 H17 119.5 . . ?
N16 C17 C23 120.9(6) . . ?
C23 C17 H17 119.5 . . ?
C41 C40 C34 119.6(5) . . ?
C41 C40 C39 119.9(5) . . ?
C39 C40 C34 120.5(6) . . ?
C10 C15 H15A 109.2 . . ?
C10 C15 H15B 109.2 . . ?
C10 C15 C14 112.2(5) . . ?
H15A C15 H15B 107.9 . . ?
C14 C15 H15A 109.2 . . ?
C14 C15 H15B 109.2 . . ?
C53 C54 C55 117.7(6) . . ?
C53 C54 H54 121.1 . . ?
C55 C54 H54 121.1 . . ?
C74 C73 H73 119.4 . . ?
C72 C73 C74 121.2(5) . . ?
C72 C73 H73 119.4 . . ?
C45 C46 C47 112.5(5) . . ?
C45 C46 H46A 109.1 . . ?
C45 C46 H46B 109.1 . . ?
C47 C46 H46A 109.1 . . ?
C47 C46 H46B 109.1 . . ?
H46A C46 H46B 107.8 . . ?
C38 C39 C40 120.3(6) . . ?
C38 C39 H39 119.9 . . ?
C40 C39 H39 119.9 . . ?
C11 C12 H12A 109.2 . . ?
C11 C12 H12B 109.2 . . ?
C11 C12 C13 111.9(5) . . ?
H12A C12 H12B 107.9 . . ?
C13 C12 H12A 109.2 . . ?
C13 C12 H12B 109.2 . . ?
N60 C61 C62 109.2(5) . . ?
N60 C61 H61 109.4 . . ?
N60 C61 C66 108.1(5) . . ?
C62 C61 H61 109.4 . . ?
C62 C61 C66 111.3(5) . . ?
C66 C61 H61 109.4 . . ?
C28 C29 H29A 109.3 . . ?
C28 C29 H29B 109.3 . . ?
H29A C29 H29B 108.0 . . ?
C30 C29 C28 111.4(6) . . ?
C30 C29 H29A 109.3 . . ?
C30 C29 H29B 109.3 . . ?
C5 C4 C3 120.5(6) . . ?
C5 C4 C8 118.9(6) . . ?
C3 C4 C8 120.6(6) . . ?
C6 C7 H7 119.9 . . ?
C2 C7 C6 120.2(6) . . ?
C2 C7 H7 119.9 . . ?
C108 O107 H107 109.5 . . ?
C24 C23 C22 120.5(6) . . ?
C24 C23 C17 120.8(6) . . ?
C22 C23 C17 118.7(5) . . ?
H65A C65 H65B 108.2 . . ?
C64 C65 H65A 109.6 . . ?
C64 C65 H65B 109.6 . . ?
C64 C65 C66 110.1(6) . . ?
C66 C65 H65A 109.6 . . ?
C66 C65 H65B 109.6 . . ?
C15 C14 H14A 109.5 . . ?
C15 C14 H14B 109.5 . . ?
H14A C14 H14B 108.1 . . ?
C13 C14 C15 110.7(6) . . ?
C13 C14 H14A 109.5 . . ?
C13 C14 H14B 109.5 . . ?
C29 C30 H30A 109.4 . . ?
C29 C30 H30B 109.4 . . ?
C29 C30 C31 111.1(6) . . ?
H30A C30 H30B 108.0 . . ?
C31 C30 H30A 109.4 . . ?
C31 C30 H30B 109.4 . . ?
C32 C31 H31A 109.5 . . ?
C32 C31 H31B 109.5 . . ?
C30 C31 C32 110.8(6) . . ?
C30 C31 H31A 109.5 . . ?
C30 C31 H31B 109.5 . . ?
H31A C31 H31B 108.1 . . ?
C12 C13 H13A 109.4 . . ?
C12 C13 H13B 109.4 . . ?
C14 C13 C12 111.0(6) . . ?
C14 C13 H13A 109.4 . . ?
C14 C13 H13B 109.4 . . ?
H13A C13 H13B 108.0 . . ?
C62 C63 H63A 109.2 . . ?
C62 C63 H63B 109.2 . . ?
C62 C63 C64 112.3(5) . . ?
H63A C63 H63B 107.9 . . ?
C64 C63 H63A 109.2 . . ?
C64 C63 H63B 109.2 . . ?
C106 O105 H105 109.5 . . ?
C65 C64 C63 111.4(6) . . ?
C65 C64 H64A 109.3 . . ?
C65 C64 H64B 109.3 . . ?
C63 C64 H64A 109.3 . . ?
C63 C64 H64B 109.3 . . ?
H64A C64 H64B 108.0 . . ?
O103 C104 H10C 109.5 . . ?
O103 C104 H10D 109.5 . . ?
O103 C104 H10E 109.5 . . ?
H10C C104 H10D 109.5 . . ?
H10C C104 H10E 109.5 . . ?
H10D C104 H10E 109.5 . . ?
C61 C66 H66A 109.3 . . ?
C61 C66 H66B 109.3 . . ?
C65 C66 C61 111.6(5) . . ?
C65 C66 H66A 109.3 . . ?
C65 C66 H66B 109.3 . . ?
H66A C66 H66B 108.0 . . ?
O105 C106 H10I 109.5 . . ?
O105 C106 H10J 109.5 . . ?
O105 C106 H10K 109.5 . . ?
H10I C106 H10J 109.5 . . ?
H10I C106 H10K 109.5 . . ?
H10J C106 H10K 109.5 . . ?
O107 C108 H10F 109.5 . . ?
O107 C108 H10G 109.5 . . ?
O107 C108 H10H 109.5 . . ?
H10F C108 H10G 109.5 . . ?
H10F C108 H10H 109.5 . . ?
H10G C108 H10H 109.5 . . ?

loop_
_geom_bond_atom_site_label_1
_geom_bond_atom_site_label_2
_geom_bond_distance
_geom_bond_site_symmetry_2
_geom_bond_publ_flag
Br18 C19 1.906(6) . ?
Br86 C87 1.897(6) . ?
Br52 C53 1.919(6) . ?
Br35 C36 1.904(6) . ?
Br69 C70 1.897(5) . ?
Br1 C2 1.899(6) . ?
N101 C96 1.470(8) . ?
N101 C102 1.273(8) . ?
N50 C51 1.257(8) . ?
N50 C45 1.480(8) . ?
N77 C76 1.244(7) . ?
N77 C78 1.471(7) . ?
N26 C25 1.258(8) . ?
N26 C27 1.438(8) . ?
N9 C10 1.462(8) . ?
N9 C8 1.262(8) . ?
N67 C68 1.246(7) . ?
N67 C62 1.482(8) . ?
N43 C44 1.457(7) . ?
N43 C42 1.278(7) . ?
N84 C85 1.265(8) . ?
N84 C79 1.450(7) . ?
N16 C11 1.459(8) . ?
N16 C17 1.249(8) . ?
N94 C95 1.472(7) . ?
N94 C93 1.248(7) . ?
N33 C28 1.476(8) . ?
N33 C34 1.248(8) . ?
C51 H51 0.9500 . ?
C51 C6 1.476(9) . ?
N60 C59 1.272(8) . ?
N60 C61 1.472(8) . ?
C97 H97A 0.9900 . ?
C97 H97B 0.9900 . ?
C97 C96 1.537(8) . ?
C97 C98 1.520(9) . ?
C44 H44 1.0000 . ?
C44 C45 1.522(9) . ?
C44 C49 1.536(9) . ?
C96 H96 1.0000 . ?
C96 C95 1.530(9) . ?
O103 H103 0.8400 . ?
O103 C104 1.326(10) . ?
C45 H45 1.0000 . ?
C45 C46 1.520(8) . ?
C37 H37 0.9500 . ?
C37 C38 1.383(8) . ?
C37 C36 1.389(8) . ?
C76 H76 0.9500 . ?
C76 C72 1.488(8) . ?
C68 H68 0.9500 . ?
C68 C74 1.490(8) . ?
C89 C88 1.416(8) . ?
C89 C93 1.472(8) . ?
C89 C90 1.379(8) . ?
C38 C42 1.466(8) . ?
C38 C39 1.395(8) . ?
C6 C5 1.401(9) . ?
C6 C7 1.383(9) . ?
C28 H28 1.0000 . ?
C28 C27 1.521(9) . ?
C28 C29 1.533(9) . ?
C42 H42 0.9500 . ?
C53 C58 1.382(9) . ?
C53 C54 1.365(9) . ?
C71 H71 0.9500 . ?
C71 C70 1.373(8) . ?
C71 C72 1.398(8) . ?
C102 H102 0.9500 . ?
C102 C57 1.475(9) . ?
C36 C41 1.388(9) . ?
C58 H58 0.9500 . ?
C58 C57 1.378(9) . ?
C75 H75 0.9500 . ?
C75 C74 1.379(8) . ?
C75 C70 1.394(8) . ?
C78 H78 1.0000 . ?
C78 C79 1.523(8) . ?
C78 C83 1.514(8) . ?
C98 H98A 0.9900 . ?
C98 H98B 0.9900 . ?
C98 C99 1.521(9) . ?
C41 H41 0.9500 . ?
C41 C40 1.375(9) . ?
C25 H25 0.9500 . ?
C25 C21 1.481(9) . ?
C74 C73 1.397(8) . ?
C27 H27 1.0000 . ?
C27 C32 1.554(9) . ?
C95 H95 1.0000 . ?
C95 C100 1.536(9) . ?
C21 C22 1.391(9) . ?
C21 C20 1.396(8) . ?
C80 H80A 0.9900 . ?
C80 H80B 0.9900 . ?
C80 C81 1.529(9) . ?
C80 C79 1.536(8) . ?
C24 H24 0.9500 . ?
C24 C19 1.385(9) . ?
C24 C23 1.372(8) . ?
C88 H88 0.9500 . ?
C88 C87 1.367(9) . ?
C47 H47A 0.9900 . ?
C47 H47B 0.9900 . ?
C47 C48 1.522(10) . ?
C47 C46 1.539(9) . ?
C48 H48A 0.9900 . ?
C48 H48B 0.9900 . ?
C48 C49 1.516(9) . ?
C22 H22 0.9500 . ?
C22 C23 1.393(9) . ?
C81 H81A 0.9900 . ?
C81 H81B 0.9900 . ?
C81 C82 1.519(9) . ?
C59 H59 0.9500 . ?
C59 C55 1.469(9) . ?
C92 H92 0.9500 . ?
C92 C91 1.390(8) . ?
C92 C87 1.389(9) . ?
C5 H5 0.9500 . ?
C5 C4 1.382(9) . ?
C11 H11 1.0000 . ?
C11 C10 1.531(8) . ?
C11 C12 1.523(9) . ?
C85 H85 0.9500 . ?
C85 C91 1.467(8) . ?
C57 C56 1.389(8) . ?
C10 H10 1.0000 . ?
C10 C15 1.516(9) . ?
C99 H99A 0.9900 . ?
C99 H99B 0.9900 . ?
C99 C100 1.534(9) . ?
C34 H34 0.9500 . ?
C34 C40 1.477(8) . ?
C49 H49A 0.9900 . ?
C49 H49B 0.9900 . ?
C79 H79 1.0000 . ?
C93 H93 0.9500 . ?
C100 H10A 0.9900 . ?
C100 H10B 0.9900 . ?
C19 C20 1.368(9) . ?
C91 C90 1.395(8) . ?
C62 H62 1.0000 . ?
C62 C61 1.510(8) . ?
C62 C63 1.527(8) . ?
C55 C56 1.379(9) . ?
C55 C54 1.411(10) . ?
C3 H3 0.9500 . ?
C3 C2 1.376(9) . ?
C3 C4 1.400(9) . ?
C72 C73 1.381(8) . ?
C2 C7 1.381(9) . ?
C32 H32A 0.9900 . ?
C32 H32B 0.9900 . ?
C32 C31 1.529(10) . ?
C8 H8 0.9500 . ?
C8 C4 1.479(9) . ?
C20 H20 0.9500 . ?
C56 H56 0.9500 . ?
C83 H83A 0.9900 . ?
C83 H83B 0.9900 . ?
C83 C82 1.535(9) . ?
C90 H90 0.9500 . ?
C82 H82A 0.9900 . ?
C82 H82B 0.9900 . ?
C17 H17 0.9500 . ?
C17 C23 1.491(9) . ?
C40 C39 1.406(8) . ?
C15 H15A 0.9900 . ?
C15 H15B 0.9900 . ?
C15 C14 1.540(9) . ?
C54 H54 0.9500 . ?
C73 H73 0.9500 . ?
C46 H46A 0.9900 . ?
C46 H46B 0.9900 . ?
C39 H39 0.9500 . ?
C12 H12A 0.9900 . ?
C12 H12B 0.9900 . ?
C12 C13 1.524(10) . ?
C61 H61 1.0000 . ?
C61 C66 1.542(9) . ?
C29 H29A 0.9900 . ?
C29 H29B 0.9900 . ?
C29 C30 1.524(10) . ?
C7 H7 0.9500 . ?
O107 H107 0.8400 . ?
O107 C108 1.425(14) . ?
C65 H65A 0.9900 . ?
C65 H65B 0.9900 . ?
C65 C64 1.486(10) . ?
C65 C66 1.525(10) . ?
C14 H14A 0.9900 . ?
C14 H14B 0.9900 . ?
C14 C13 1.506(10) . ?
C30 H30A 0.9900 . ?
C30 H30B 0.9900 . ?
C30 C31 1.528(11) . ?
C31 H31A 0.9900 . ?
C31 H31B 0.9900 . ?
C13 H13A 0.9900 . ?
C13 H13B 0.9900 . ?
C63 H63A 0.9900 . ?
C63 H63B 0.9900 . ?
C63 C64 1.530(9) . ?
O105 H105 0.8400 . ?
O105 C106 1.413(12) . ?
C64 H64A 0.9900 . ?
C64 H64B 0.9900 . ?
C104 H10C 0.9800 . ?
C104 H10D 0.9800 . ?
C104 H10E 0.9800 . ?
C66 H66A 0.9900 . ?
C66 H66B 0.9900 . ?
C106 H10I 0.9800 . ?
C106 H10J 0.9800 . ?
C106 H10K 0.9800 . ?
C108 H10F 0.9800 . ?
C108 H10G 0.9800 . ?
C108 H10H 0.9800 . ?

loop_
_geom_torsion_atom_site_label_1
_geom_torsion_atom_site_label_2
_geom_torsion_atom_site_label_3
_geom_torsion_atom_site_label_4
_geom_torsion
_geom_torsion_site_symmetry_1
_geom_torsion_site_symmetry_2
_geom_torsion_site_symmetry_3
_geom_torsion_site_symmetry_4
_geom_torsion_publ_flag
Br18 C19 C20 C21 -177.1(4) . . . . ?
Br52 C53 C58 C57 -179.3(4) . . . . ?
Br52 C53 C54 C55 179.9(5) . . . . ?
Br35 C36 C41 C40 179.8(4) . . . . ?
Br1 C2 C7 C6 178.4(4) . . . . ?
N101 C96 C95 N94 63.0(6) . . . . ?
N101 C96 C95 C100 -177.2(5) . . . . ?
N101 C102 C57 C58 173.4(6) . . . . ?
N101 C102 C57 C56 -5.5(9) . . . . ?
N50 C51 C6 C5 -6.9(9) . . . . ?
N50 C51 C6 C7 171.8(6) . . . . ?
N50 C45 C46 C47 175.7(5) . . . . ?
N77 C76 C72 C71 -4.0(8) . . . . ?
N77 C76 C72 C73 174.5(5) . . . . ?
N77 C78 C79 N84 64.6(6) . . . . ?
N77 C78 C79 C80 -173.7(5) . . . . ?
N77 C78 C83 C82 175.2(5) . . . . ?
N26 C25 C21 C22 -178.4(5) . . . . ?
N26 C25 C21 C20 1.9(8) . . . . ?
N26 C27 C32 C31 176.2(5) . . . . ?
N9 C10 C15 C14 173.6(5) . . . . ?
N9 C8 C4 C5 170.9(6) . . . . ?
N9 C8 C4 C3 -7.2(9) . . . . ?
N67 C68 C74 C75 170.1(5) . . . . ?
N67 C68 C74 C73 -12.3(8) . . . . ?
N67 C62 C61 N60 71.0(6) . . . . ?
N67 C62 C61 C66 -169.8(5) . . . . ?
N67 C62 C63 C64 170.4(5) . . . . ?
N43 C44 C45 N50 64.4(6) . . . . ?
N43 C44 C45 C46 -176.3(5) . . . . ?
N43 C44 C49 C48 179.4(5) . . . . ?
N84 C85 C91 C92 171.9(6) . . . . ?
N84 C85 C91 C90 -9.1(9) . . . . ?
N16 C11 C10 N9 68.1(6) . . . . ?
N16 C11 C10 C15 -173.3(5) . . . . ?
N16 C11 C12 C13 174.2(6) . . . . ?
N16 C17 C23 C24 169.6(6) . . . . ?
N16 C17 C23 C22 -8.6(9) . . . . ?
N94 C95 C100 C99 177.9(5) . . . . ?
N33 C28 C27 N26 65.8(6) . . . . ?
N33 C28 C27 C32 -175.3(5) . . . . ?
N33 C28 C29 C30 176.3(6) . . . . ?
N33 C34 C40 C41 178.9(6) . . . . ?
N33 C34 C40 C39 -4.1(9) . . . . ?
C51 N50 C45 C44 -122.5(6) . . . . ?
C51 N50 C45 C46 116.3(6) . . . . ?
C51 C6 C5 C4 177.6(5) . . . . ?
C51 C6 C7 C2 -178.2(5) . . . . ?
N60 C59 C55 C56 178.8(6) . . . . ?
N60 C59 C55 C54 -2.5(10) . . . . ?
N60 C61 C66 C65 174.2(6) . . . . ?
C97 C96 C95 N94 -177.9(5) . . . . ?
C97 C96 C95 C100 -58.1(6) . . . . ?
C97 C98 C99 C100 55.2(7) . . . . ?
C44 N43 C42 C38 -178.0(5) . . . . ?
C44 C45 C46 C47 54.9(7) . . . . ?
C96 N101 C102 C57 -178.7(5) . . . . ?
C96 C97 C98 C99 -56.5(7) . . . . ?
C96 C95 C100 C99 58.4(6) . . . . ?
C45 N50 C51 C6 -177.4(5) . . . . ?
C45 C44 C49 C48 58.6(7) . . . . ?
C37 C38 C42 N43 -0.6(9) . . . . ?
C37 C38 C39 C40 -0.8(9) . . . . ?
C37 C36 C41 C40 -1.0(9) . . . . ?
C76 N77 C78 C79 -122.3(5) . . . . ?
C76 N77 C78 C83 117.6(6) . . . . ?
C76 C72 C73 C74 -179.6(5) . . . . ?
C68 N67 C62 C61 -111.9(6) . . . . ?
C68 N67 C62 C63 125.9(6) . . . . ?
C68 C74 C73 C72 -176.6(5) . . . . ?
C89 C88 C87 Br86 178.6(4) . . . . ?
C89 C88 C87 C92 0.7(9) . . . . ?
C38 C37 C36 Br35 179.2(4) . . . . ?
C38 C37 C36 C41 0.1(9) . . . . ?
C6 C5 C4 C3 0.9(9) . . . . ?
C6 C5 C4 C8 -177.1(6) . . . . ?
C28 N33 C34 C40 -179.2(5) . . . . ?
C28 C27 C32 C31 56.8(7) . . . . ?
C28 C29 C30 C31 -55.9(8) . . . . ?
C42 N43 C44 C45 -127.8(5) . . . . ?
C42 N43 C44 C49 111.5(6) . . . . ?
C42 C38 C39 C40 177.5(5) . . . . ?
C53 C58 C57 C102 -179.6(5) . . . . ?
C53 C58 C57 C56 -0.7(8) . . . . ?
C71 C72 C73 C74 -1.1(8) . . . . ?
C102 N101 C96 C97 122.4(5) . . . . ?
C102 N101 C96 C95 -118.1(5) . . . . ?
C102 C57 C56 C55 179.3(6) . . . . ?
C36 C37 C38 C42 -177.4(5) . . . . ?
C36 C37 C38 C39 0.8(8) . . . . ?
C36 C41 C40 C34 178.0(5) . . . . ?
C36 C41 C40 C39 1.0(9) . . . . ?
C58 C53 C54 C55 0.1(9) . . . . ?
C58 C57 C56 C55 0.4(9) . . . . ?
C75 C74 C73 C72 0.9(8) . . . . ?
C78 N77 C76 C72 -176.6(5) . . . . ?
C78 C83 C82 C81 -57.0(7) . . . . ?
C98 C97 C96 N101 177.3(5) . . . . ?
C98 C97 C96 C95 57.6(6) . . . . ?
C98 C99 C100 C95 -56.5(7) . . . . ?
C41 C40 C39 C38 -0.1(9) . . . . ?
C25 N26 C27 C28 -133.5(5) . . . . ?
C25 N26 C27 C32 106.8(6) . . . . ?
C25 C21 C22 C23 178.9(5) . . . . ?
C25 C21 C20 C19 -179.0(5) . . . . ?
C74 C75 C70 Br69 178.5(4) . . . . ?
C74 C75 C70 C71 0.0(8) . . . . ?
C27 N26 C25 C21 -177.1(5) . . . . ?
C27 C28 C29 C30 57.0(8) . . . . ?
C27 C32 C31 C30 -56.3(8) . . . . ?
C95 N94 C93 C89 179.2(6) . . . . ?
C21 C22 C23 C24 -0.3(9) . . . . ?
C21 C22 C23 C17 177.9(5) . . . . ?
C80 C81 C82 C83 56.3(7) . . . . ?
C24 C19 C20 C21 0.4(8) . . . . ?
C88 C89 C93 N94 5.4(10) . . . . ?
C88 C89 C90 C91 -1.4(9) . . . . ?
C47 C48 C49 C44 -59.2(7) . . . . ?
C48 C47 C46 C45 -54.6(7) . . . . ?
C22 C21 C20 C19 1.2(8) . . . . ?
C81 C80 C79 N84 177.8(5) . . . . ?
C81 C80 C79 C78 55.0(6) . . . . ?
C59 N60 C61 C62 -133.3(6) . . . . ?
C59 N60 C61 C66 105.5(7) . . . . ?
C59 C55 C56 C57 178.9(6) . . . . ?
C59 C55 C54 C53 -179.0(6) . . . . ?
C92 C91 C90 C89 0.0(9) . . . . ?
C5 C6 C7 C2 0.6(9) . . . . ?
C70 C71 C72 C76 179.3(5) . . . . ?
C70 C71 C72 C73 0.7(8) . . . . ?
C70 C75 C74 C68 177.3(5) . . . . ?
C70 C75 C74 C73 -0.3(8) . . . . ?
C11 N16 C17 C23 -178.7(5) . . . . ?
C11 C10 C15 C14 54.8(7) . . . . ?
C11 C12 C13 C14 -56.4(8) . . . . ?
C85 N84 C79 C78 -112.1(6) . . . . ?
C85 N84 C79 C80 125.1(6) . . . . ?
C85 C91 C90 C89 -179.1(6) . . . . ?
C10 N9 C8 C4 -177.3(5) . . . . ?
C10 C11 C12 C13 55.6(8) . . . . ?
C10 C15 C14 C13 -55.6(7) . . . . ?
C34 N33 C28 C27 -119.4(6) . . . . ?
C34 N33 C28 C29 120.0(6) . . . . ?
C34 C40 C39 C38 -177.1(5) . . . . ?
C49 C44 C45 N50 -175.0(5) . . . . ?
C49 C44 C45 C46 -55.7(6) . . . . ?
C79 N84 C85 C91 -175.4(5) . . . . ?
C79 C78 C83 C82 56.6(7) . . . . ?
C79 C80 C81 C82 -56.1(7) . . . . ?
C93 N94 C95 C96 -136.6(6) . . . . ?
C93 N94 C95 C100 103.2(6) . . . . ?
C93 C89 C88 C87 -175.8(6) . . . . ?
C93 C89 C90 C91 175.5(6) . . . . ?
C19 C24 C23 C22 1.8(8) . . . . ?
C19 C24 C23 C17 -176.3(5) . . . . ?
C91 C92 C87 Br86 179.9(4) . . . . ?
C91 C92 C87 C88 -2.2(9) . . . . ?
C62 N67 C68 C74 179.4(5) . . . . ?
C62 C61 C66 C65 54.2(8) . . . . ?
C62 C63 C64 C65 -54.8(8) . . . . ?
C3 C2 C7 C6 0.2(9) . . . . ?
C87 C92 C91 C85 -179.1(5) . . . . ?
C87 C92 C91 C90 1.8(9) . . . . ?
C72 C71 C70 Br69 -178.7(4) . . . . ?
C72 C71 C70 C75 -0.2(8) . . . . ?
C2 C3 C4 C5 -0.2(9) . . . . ?
C2 C3 C4 C8 177.9(6) . . . . ?
C8 N9 C10 C11 -121.2(6) . . . . ?
C8 N9 C10 C15 118.6(6) . . . . ?
C20 C21 C22 C23 -1.3(8) . . . . ?
C56 C55 C54 C53 -0.4(9) . . . . ?
C83 C78 C79 N84 -176.8(5) . . . . ?
C83 C78 C79 C80 -55.1(6) . . . . ?
C90 C89 C88 C87 1.1(9) . . . . ?
C90 C89 C93 N94 -171.5(6) . . . . ?
C17 N16 C11 C10 -117.0(6) . . . . ?
C17 N16 C11 C12 122.7(6) . . . . ?
C15 C14 C13 C12 55.4(8) . . . . ?
C54 C53 C58 C57 0.5(9) . . . . ?
C54 C55 C56 C57 0.2(9) . . . . ?
C46 C47 C48 C49 56.1(7) . . . . ?
C39 C38 C42 N43 -178.8(6) . . . . ?
C12 C11 C10 N9 -173.1(5) . . . . ?
C12 C11 C10 C15 -54.5(7) . . . . ?
C61 N60 C59 C55 -175.9(5) . . . . ?
C61 C62 C63 C64 50.9(8) . . . . ?
C29 C28 C27 N26 -175.5(5) . . . . ?
C29 C28 C27 C32 -56.6(6) . . . . ?
C29 C30 C31 C32 55.7(8) . . . . ?
C4 C3 C2 Br1 -178.6(4) . . . . ?
C4 C3 C2 C7 -0.4(9) . . . . ?
C7 C6 C5 C4 -1.2(9) . . . . ?
C23 C24 C19 Br18 175.6(4) . . . . ?
C23 C24 C19 C20 -1.9(8) . . . . ?
C63 C62 C61 N60 -169.6(5) . . . . ?
C63 C62 C61 C66 -50.4(7) . . . . ?
C64 C65 C66 C61 -58.1(9) . . . . ?
C66 C65 C64 C63 58.0(8) . . . . ?
